data_2005254
loop_
_publ_author_name
'Breu, J.'
'Range, K.-J.'
'Riebel, P.'
'Weber, A.'
'Sauer, J.'

_publ_section_title
;Dicyano(7,7-dimethyl-2,5-di-<i>p</i>-tolyl-3,4-diazabicyclo[4.1.0]hepta-2,4-dien-3-ium-3-yl)methanide
 and
 (4-Benzoyl-5,5-dimethyl-2-phenyl-1-azacyclopenta-1,3-dien-1-ium-1-yl)dicyanomethanide,
 Two Stable Azomethine Ylides
;
_journal_issue 8
_journal_name_full 'Acta Crystallographica Section C'
_journal_page_first 2053
_journal_page_last 2056
_journal_paper_doi 10.1107/S0108270196001084
_journal_volume 52
_journal_year 1996
_chemical_formula_sum 'C24 H22 N4'
_chemical_formula_weight 366.47
_chemical_name_systematic
;
 Dicyano[7,7-dimethyl-2,5-di-p-tolyl-3,4-diazabicyclo[4.1.0]
 hept-2,4-diene-3-ium-3-yl]methanide
;
_space_group_IT_number 2
_symmetry_cell_setting triclinic
_symmetry_space_group_name_Hall '-P 1'
_symmetry_space_group_name_H-M 'P -1'
_cell_angle_alpha 71.47(1)
_cell_angle_beta 76.13(1)
_cell_angle_gamma 75.27(1)
_cell_formula_units_Z 2
_cell_length_a 9.364(1)
_cell_length_b 10.457(1)
_cell_length_c 11.311(2)
_cell_measurement_reflns_used 1258
_cell_measurement_temperature 170(2)
_cell_measurement_theta_max 24.20
_cell_measurement_theta_min 1.93
_cell_volume 1000.3(2)
_computing_molecular_graphics 'PLATON (Spek, 1990) and PLUTON (Spek, 1991)'
_computing_publication_material PLATON
_computing_structure_refinement 'SHELXL93 (Sheldrick, 1993)'
_computing_structure_solution 'SIR92 (Altomare et al., 1993)'
_diffrn_ambient_temperature 170(2)
_diffrn_measurement_device 'STOE IPDS'
_diffrn_measurement_method rotation
_diffrn_radiation_monochromator graphite
_diffrn_radiation_source 'fine-focus sealed tube'
_diffrn_radiation_type MoK\a
_diffrn_radiation_wavelength 0.71069
_diffrn_reflns_av_R_equivalents 0.0706
_diffrn_reflns_av_sigmaI/netI 0.1335
_diffrn_reflns_limit_h_max 9
_diffrn_reflns_limit_h_min -10
_diffrn_reflns_limit_k_max 11
_diffrn_reflns_limit_k_min -12
_diffrn_reflns_limit_l_max 12
_diffrn_reflns_limit_l_min -12
_diffrn_reflns_number 5870
_diffrn_reflns_reduction_process
;
;
_diffrn_reflns_theta_max 24.20
_diffrn_reflns_theta_min 1.93
_exptl_absorpt_coefficient_mu 0.07
_exptl_absorpt_correction_type none
_exptl_crystal_colour orange--red
_exptl_crystal_density_diffrn 1.217
_exptl_crystal_density_method 'not measured'
_exptl_crystal_description needle
_exptl_crystal_F_000 388
_exptl_crystal_size_max 0.30
_exptl_crystal_size_mid 0.06
_exptl_crystal_size_min 0.05
_refine_diff_density_max 0.149
_refine_diff_density_min -0.180
_refine_ls_extinction_method none
_refine_ls_goodness_of_fit_all 0.970
_refine_ls_goodness_of_fit_obs 1.392
_refine_ls_hydrogen_treatment 'refall, except for methyl H atoms which were refined as riding'
_refine_ls_matrix_type full
_refine_ls_number_parameters 291
_refine_ls_number_reflns 3008
_refine_ls_number_restraints 0
_refine_ls_restrained_S_all 1.310
_refine_ls_restrained_S_obs 1.392
_refine_ls_R_factor_all 0.1440
_refine_ls_R_factor_obs 0.0574
_refine_ls_shift/esd_max 0.000
_refine_ls_shift/esd_mean 0.000
_refine_ls_structure_factor_coef Fsqd
_refine_ls_weighting_scheme
;
calc w = 1/[U\s^2^(F~o~^2^) + (0.0285P)^2^]
where P = (F~o~^2^ + 2F~c~^2^)/3
;
_refine_ls_wR_factor_all 0.1442
_refine_ls_wR_factor_obs 0.0947
_reflns_number_observed 1301
_reflns_number_total 3010
_reflns_observed_criterion >2sigma(I)
_cod_data_source_file jz1114.cif
_cod_data_source_block III
_cod_original_cell_volume 1000.2(3)
_cod_original_formula_sum ' C24 H22 N4'
_cod_database_code 2005254

loop_
_symmetry_equiv_pos_as_xyz
x,y,z
-x,-y,-z

loop_
_atom_site_aniso_label
_atom_site_aniso_U_11
_atom_site_aniso_U_22
_atom_site_aniso_U_33
_atom_site_aniso_U_12
_atom_site_aniso_U_13
_atom_site_aniso_U_23
N3 0.046(2) 0.066(2) 0.060(3) -0.014(2) -0.007(2) -0.021(2)
N5 0.051(2) 0.071(3) 0.048(3) -0.017(2) 0.000(2) -0.023(2)
N12 0.039(2) 0.043(2) 0.049(2) -0.0041(14) -0.004(2) -0.021(2)
N13 0.034(2) 0.045(2) 0.048(2) -0.0021(15) -0.004(2) -0.015(2)
C1 0.034(2) 0.062(3) 0.042(3) -0.012(2) -0.004(2) -0.023(2)
C2 0.040(2) 0.052(3) 0.043(3) -0.010(2) -0.010(2) -0.016(2)
C4 0.037(2) 0.046(3) 0.044(3) -0.005(2) 0.001(2) -0.013(2)
C6 0.041(2) 0.041(2) 0.044(3) -0.006(2) -0.004(2) -0.012(2)
C7 0.046(2) 0.067(3) 0.059(3) -0.003(2) -0.016(2) -0.026(2)
C8 0.057(2) 0.051(3) 0.043(3) -0.008(2) -0.003(2) -0.016(2)
C11 0.038(2) 0.041(2) 0.043(3) -0.004(2) -0.006(2) -0.012(2)
C14 0.040(2) 0.041(2) 0.047(3) -0.007(2) -0.008(2) -0.018(2)
C15 0.032(2) 0.039(3) 0.055(3) -0.008(2) -0.003(2) -0.012(2)
C16 0.038(2) 0.048(3) 0.043(3) -0.008(2) 0.001(2) -0.022(2)
C21 0.036(2) 0.048(3) 0.042(3) -0.008(2) -0.004(2) -0.018(2)
C22 0.040(2) 0.050(2) 0.045(3) -0.005(2) -0.006(2) -0.016(2)
C23 0.041(2) 0.045(2) 0.049(3) -0.006(2) -0.005(2) -0.012(2)
C24 0.043(2) 0.044(2) 0.056(3) -0.010(2) 0.005(2) -0.020(2)
C25 0.055(3) 0.051(3) 0.051(3) -0.006(2) -0.010(2) -0.012(2)
C26 0.043(2) 0.046(2) 0.052(3) -0.007(2) -0.009(2) -0.019(2)
C27 0.058(2) 0.066(3) 0.065(3) -0.005(2) 0.001(2) -0.037(3)
C31 0.038(2) 0.042(2) 0.045(3) -0.004(2) -0.008(2) -0.015(2)
C32 0.042(2) 0.045(2) 0.045(3) -0.004(2) -0.006(2) -0.016(2)
C33 0.043(2) 0.049(3) 0.058(3) 0.001(2) -0.011(2) -0.017(2)
C34 0.047(2) 0.037(2) 0.073(4) -0.003(2) -0.003(2) -0.019(2)
C35 0.055(3) 0.061(3) 0.051(3) -0.015(2) -0.004(2) -0.023(3)
C36 0.042(2) 0.043(2) 0.050(3) -0.007(2) -0.005(2) -0.020(2)
C37 0.090(3) 0.056(3) 0.092(4) 0.001(2) 0.004(3) -0.034(3)

loop_
_atom_site_label
_atom_site_occupancy
_atom_site_fract_x
_atom_site_fract_y
_atom_site_fract_z
_atom_site_U_iso_or_equiv
_atom_site_thermal_displace_type
N3 1 -0.2143(3) 1.0398(3) .3901(3) .056(1) Uani
N5 1 -0.1556(3) .8526(3) .0884(3) .0556(2) Uani
N12 1 .2040(3) .8593(3) .1209(3) .043(1) Uani
N13 1 .1212(3) .9557(3) .1868(3) .043(1) Uani
C1 1 -.0352(4) .9529(4) .2110(4) .0438(2) Uani
C2 1 -0.1294(4) 1.0014(4) .3092(4) .0436(2) Uani
C4 1 -.0921(4) .8967(4) .1397(4) .0442(2) Uani
C6 1 .4039(4) .8643(4) .3083(4) .043(1) Uani
C7 1 .5341(4) .8669(4) .3659(4) .0555(2) Uani
C8 1 .3054(4) .7660(4) .3931(4) .0511(2) Uani
C11 1 .3494(4) .8394(4) .1028(4) .041(1) Uani
C14 1 .1799(4) 1.0404(4) .2174(4) .041(1) Uani
C15 1 .3379(4) 1.0045(4) .2280(4) .0428(2) Uani
C16 1 .4338(4) .8903(4) .1649(4) .0422(2) Uani
C21 1 .4278(4) .7639(4) .0093(4) .0411(2) Uani
C22 1 .5756(4) .6912(4) .0109(4) .045(1) Uani
C23 1 .6457(4) .6182(4) -.0772(4) .046(1) Uani
C24 1 .5748(4) .6194(4) -0.1728(4) .048(1) Uani
C25 1 .4285(4) .6966(4) -0.1775(4) .0535(2) Uani
C26 1 .3559(4) .7668(4) -.0869(4) .046(1) Uani
C27 1 .6485(4) .5394(4) -0.2677(4) .0618(2) Uani
C31 1 .0911(4) 1.1678(4) .2458(4) .042(1) Uani
C32 1 -.0032(4) 1.2627(4) .1652(4) .044(1) Uani
C33 1 -.0789(4) 1.3841(4) .1923(4) .0509(2) Uani
C34 1 -.0708(4) 1.4132(4) .3024(4) .0537(2) Uani
C35 1 .0237(4) 1.3171(4) .3821(4) .0540(2) Uani
C36 1 .1056(4) 1.1976(4) .3535(4) .044(1) Uani
C37 1 -0.1602(4) 1.5418(4) .3389(4) .0824(2) Uani
H7A 1 .597(2) .7771(7) .383(2) .077(5) Uiso
H7B 1 .4958(4) .893(2) .443(1) .077(5) Uiso
H7C 1 .592(2) .932(2) .3075(9) .077(5) Uiso
H8A 1 .263(2) .792(1) .4702(9) .077(5) Uiso
H8B 1 .3641(6) .6745(5) .412(2) .077(5) Uiso
H8C 1 .227(1) .769(2) .3511(8) .077(5) Uiso
H15 1 .381(3) 1.080(3) .212(3) .046(8) Uiso
H16 1 .537(3) .888(3) .126(3) .046(8) Uiso
H22 1 .628(3) .690(3) .091(3) .058(4) Uiso
H23 1 .761(3) .565(3) -.073(3) .058(4) Uiso
H25 1 .376(3) .711(4) -0.242(4) .058(4) Uiso
H26 1 .246(3) .831(3) -.090(3) .058(4) Uiso
H27A 1 .668(3) .6019(4) -0.3502(7) .148(9) Uiso
H27B 1 .583(2) .482(2) -0.269(2) .148(9) Uiso
H27C 1 .741(2) .483(3) -0.245(2) .148(9) Uiso
H32 1 -.007(3) 1.244(3) .070(3) .058(4) Uiso
H33 1 -0.155(3) 1.447(3) .144(3) .058(4) Uiso
H35 1 .035(4) 1.329(4) .458(3) .058(4) Uiso
H36 1 .185(3) 1.126(3) .415(3) .058(4) Uiso
H37A 1 -.0938(6) 1.589(2) .355(3) .148(9) Uiso
H37B 1 -0.233(2) 1.5170(5) .414(2) .148(9) Uiso
H37C 1 -0.211(3) 1.601(2) .271(1) .148(9) Uiso

loop_
_atom_type_symbol
_atom_type_description
_atom_type_scat_dispersion_real
_atom_type_scat_dispersion_imag
_atom_type_scat_source
N N 0.0061 0.0033 'International Tables Vol C Tables 4.2.6.8 and 6.1.1.4'
H H 0.0000 0.0000 'International Tables Vol C Tables 4.2.6.8 and 6.1.1.4'
C C 0.0033 0.0016 'International Tables Vol C Tables 4.2.6.8 and 6.1.1.4'

loop_
_geom_angle_atom_site_label_1
_geom_angle_atom_site_label_2
_geom_angle_atom_site_label_3
_geom_angle
_geom_angle_publ_flag
N13 N12 C11 118.1(3) yes
N12 N13 C1 110.6(3) yes
N12 N13 C14 124.3(3) yes
C1 N13 C14 125.0(3) yes
N13 C1 C2 119.7(4) yes
N13 C1 C4 120.2(4) yes
C2 C1 C4 120.0(4) yes
N3 C2 C1 176.4(4) yes
N5 C4 C1 172.3(4) yes
C7 C6 C8 113.7(3) no
C7 C6 C15 113.4(3) no
C7 C6 C16 115.8(3) no
C8 C6 C15 121.3(3) no
C8 C6 C16 121.4(4) no
C15 C6 C16 61.6(3) yes
N12 C11 C16 124.6(4) yes
N12 C11 C21 115.1(4) yes
C16 C11 C21 120.3(4) yes
N13 C14 C15 119.1(4) yes
N13 C14 C31 122.6(4) yes
C15 C14 C31 118.2(4) yes
C6 C15 C14 120.9(4) yes
C6 C15 C16 59.3(3) yes
C14 C15 C16 115.3(3) yes
C6 C16 C11 121.4(4) yes
C6 C16 C15 59.2(3) yes
C11 C16 C15 113.8(3) yes
C11 C21 C22 121.8(4) no
C11 C21 C26 119.7(4) no
C22 C21 C26 118.5(4) no
C21 C22 C23 120.4(4) no
C22 C23 C24 121.5(4) no
C23 C24 C25 118.1(4) no
C23 C24 C27 122.1(4) no
C25 C24 C27 119.8(4) no
C24 C25 C26 120.6(4) no
C21 C26 C25 120.8(4) no
C14 C31 C32 121.9(4) no
C14 C31 C36 118.9(4) no
C32 C31 C36 119.2(4) no
C31 C32 C33 119.9(4) no
C32 C33 C34 121.7(4) no
C33 C34 C35 117.5(4) no
C33 C34 C37 123.0(4) no
C35 C34 C37 119.5(4) no
C34 C35 C36 121.4(4) no
C31 C36 C35 120.1(4) no
C6 C7 H7A 109.3(10) no
C6 C7 H7B 109.4(6) no
C6 C7 H7C 109.5(9) no
H7A C7 H7B 109.6(2) no
H7A C7 H7C 109.4(2) no
H7B C7 H7C 109.6(13) no
C6 C8 H8A 109.5(10) no
C6 C8 H8B 109.5(8) no
C6 C8 H8C 109.5(8) no
H8A C8 H8B 109.4(14) no
H8A C8 H8C 109.5(14) no
H8B C8 H8C 109.5(12) no
C6 C15 H15 121(2) no
C14 C15 H15 113(2) no
C16 C15 H15 115(2) no
C6 C16 H16 114.8(2) no
C11 C16 H16 114.0(2) no
C15 C16 H16 123.5(2) no
C21 C22 H22 116.0(2) no
C23 C22 H22 123.4(2) no
C22 C23 H23 117.6(2) no
C24 C23 H23 120.8(2) no
C24 C25 H25 124(2) no
C26 C25 H25 115(2) no
C21 C26 H26 116.4(2) no
C25 C26 H26 122.7(2) no
C24 C27 H27A 109.5(5) no
C24 C27 H27B 109.6(13) no
C24 C27 H27C 109.4(14) no
H27A C27 H27B 109.5(2) no
H27A C27 H27C 109(2) no
H27B C27 H27C 109(2) no
C31 C32 H32 119.7(2) no
C33 C32 H32 120.1(2) no
C32 C33 H33 121.7(2) no
C34 C33 H33 115.7(2) no
C34 C35 H35 123(3) no
C36 C35 H35 116(3) no
C31 C36 H36 119.7(2) no
C35 C36 H36 120.2(2) no
C34 C37 H37A 109.5(12) no
C34 C37 H37B 109.5(6) no
C34 C37 H37C 109.4(10) no
H37A C37 H37B 109(2) no
H37A C37 H37C 110(2) no
H37B C37 H37C 109.3(2) no

loop_
_geom_bond_atom_site_label_1
_geom_bond_atom_site_label_2
_geom_bond_distance
_geom_bond_publ_flag
N3 C2 1.163(5) yes
N5 C4 1.174(5) yes
N12 N13 1.406(4) yes
N12 C11 1.299(5) yes
N13 C1 1.430(5) yes
N13 C14 1.319(5) yes
C1 C2 1.389(6) yes
C1 C4 1.395(6) yes
C6 C7 1.523(6) no
C6 C8 1.503(6) no
C6 C15 1.523(6) yes
C6 C16 1.524(6) yes
C11 C16 1.456(6) yes
C11 C21 1.464(6) no
C14 C15 1.455(6) yes
C14 C31 1.466(6) no
C15 C16 1.559(6) yes
C21 C22 1.401(6) no
C21 C26 1.399(6) no
C22 C23 1.386(6) no
C23 C24 1.393(6) no
C24 C25 1.406(6) no
C24 C27 1.500(6) no
C25 C26 1.393(6) no
C31 C32 1.400(6) no
C31 C36 1.393(6) no
C32 C33 1.376(6) no
C33 C34 1.395(6) no
C34 C35 1.400(6) no
C34 C37 1.515(6) no
C35 C36 1.380(6) no
C7 H7A 0.960(12) no
C7 H7B 0.960(2) no
C7 H7C 0.960(14) no
C8 H8A 0.959(12) no
C8 H8B 0.960(9) no
C8 H8C 0.960(14) no
C15 H15 0.92(3) no
C16 H16 0.96(3) no
C22 H22 1.12(3) no
C23 H23 1.09(3) no
C25 H25 0.93(4) no
C26 H26 1.08(3) no
C27 H27A 0.961(9) no
C27 H27B 0.963(2) no
C27 H27C 0.96(2) no
C32 H32 1.16(3) no
C33 H33 0.98(3) no
C35 H35 0.94(3) no
C36 H36 1.11(3) no
C37 H37A 0.961(2) no
C37 H37B 0.96(2) no
C37 H37C 0.96(2) no

loop_
_geom_torsion_atom_site_label_1
_geom_torsion_atom_site_label_2
_geom_torsion_atom_site_label_3
_geom_torsion_atom_site_label_4
_geom_torsion
_geom_torsion_publ_flag
C11 N12 N13 C1 -173.2(3) no
C11 N12 N13 C14 9.2(5) no
N13 N12 C11 C21 -166.1(3) no
N13 N12 C11 C16 11.8(6) no
N12 N13 C1 C4 -19.8(5) no
C14 N13 C1 C4 157.7(4) no
C14 N13 C1 C2 -24.8(6) no
C1 N13 C14 C31 -18.6(6) no
N12 N13 C14 C15 -23.6(6) no
N12 N13 C14 C31 158.6(4) no
N12 N13 C1 C2 157.6(4) no
C1 N13 C14 C15 159.2(4) no
C8 C6 C15 C14 -8.5(6) no
C7 C6 C15 C14 -149.4(4) no
C7 C6 C15 C16 107.7(4) no
C15 C6 C16 C11 -100.8(4) no
C8 C6 C15 C16 -111.4(4) no
C16 C6 C15 C14 102.9(4) no
C8 C6 C16 C11 10.4(6) no
C7 C6 C16 C11 155.3(4) no
C7 C6 C16 C15 -103.9(4) no
C8 C6 C16 C15 111.2(4) no
N12 C11 C16 C6 51.5(6) no
N12 C11 C21 C26 25.6(6) no
C16 C11 C21 C22 25.8(6) no
C16 C11 C21 C26 -152.3(4) no
N12 C11 C16 C15 -15.7(6) no
C21 C11 C16 C6 -130.7(4) no
C21 C11 C16 C15 162.0(4) no
N12 C11 C21 C22 -156.2(4) no
N13 C14 C15 C6 -51.0(6) no
N13 C14 C15 C16 16.9(6) no
C31 C14 C15 C6 126.8(4) no
C31 C14 C15 C16 -165.2(4) no
N13 C14 C31 C32 -50.0(6) no
N13 C14 C31 C36 132.5(4) no
C15 C14 C31 C32 132.2(4) no
C15 C14 C31 C36 -45.3(6) no
C6 C15 C16 C11 113.5(4) no
C14 C15 C16 C6 -112.4(4) no
C14 C15 C16 C11 1.1(5) no
C11 C21 C22 C23 178.6(4) no
C26 C21 C22 C23 -3.3(6) no
C11 C21 C26 C25 179.5(4) no
C22 C21 C26 C25 1.3(6) no
C21 C22 C23 C24 2.8(6) no
C22 C23 C24 C25 -0.4(6) no
C22 C23 C24 C27 -179.2(4) no
C23 C24 C25 C26 -1.6(6) no
C27 C24 C25 C26 177.3(4) no
C24 C25 C26 C21 1.1(7) no
C14 C31 C32 C33 -176.8(4) no
C36 C31 C32 C33 0.6(6) no
C14 C31 C36 C35 179.8(3) no
C32 C31 C36 C35 2.2(6) no
C31 C32 C33 C34 -3.4(6) no
C32 C33 C34 C35 3.2(6) no
C32 C33 C34 C37 -176.1(4) no
C33 C34 C35 C36 -0.2(6) no
C37 C34 C35 C36 179.1(4) no
C34 C35 C36 C31 -2.4(6) no
